data_4320750
loop_
_publ_author_name
'Weijiang He'
'Fang Liu'
'Chunying Duan'
'Zijian Guo'
'Shaozhen Zhou'
'Yongjiang Liu'
'Longgen Zhu'

_publ_section_title
;
 Construction of a Square-Planar Molecular Box: Self-Assembly of
 Palladium(II) Complexes of
 3,6,9,16,19,22-Hexaazatricyclo[22.2.2.211,14]triacon
 -11,13,24,26(1),27,29-hexaene through Hydrogen-Bonding Interactions
;
_journal_name_full 'Inorganic Chemistry'
_journal_page_first 7065
_journal_page_last 7071
_journal_paper_doi 10.1021/ic010101d
_journal_volume 40
_journal_year 2001
_chemical_formula_sum 'C24 H38 I4 N6 Pd2'
_chemical_formula_weight 1131.00
_chemical_name_systematic
;
  ?
;
_space_group_IT_number 15
_symmetry_cell_setting monoclinic
_symmetry_space_group_name_Hall '-C 2yc'
_symmetry_space_group_name_H-M 'C 1 2/c 1'
_atom_sites_solution_hydrogens geom
_atom_sites_solution_primary direct
_atom_sites_solution_secondary difmap
_audit_creation_method SHELXL
_cell_angle_alpha 90.00
_cell_angle_beta 94.629(11)
_cell_angle_gamma 90.00
_cell_formula_units_Z 4
_cell_length_a 16.881(3)
_cell_length_b 8.9716(12)
_cell_length_c 23.055(5)
_cell_measurement_reflns_used 30
_cell_measurement_temperature 293(2)
_cell_measurement_theta_max 10.02
_cell_measurement_theta_min 5.15
_cell_volume 3480.3(11)
_computing_cell_refinement 'Bruker XSCANS'
_computing_data_collection 'Bruker XSCANS'
_computing_data_reduction 'Bruker SHELXTL'
_computing_molecular_graphics 'Bruker SHELXTL'
_computing_publication_material 'Bruker SHELXTL'
_computing_structure_refinement 'Bruker SHELXTL'
_computing_structure_solution 'Bruker SHELXTL'
_diffrn_ambient_temperature 293(2)
_diffrn_measurement_device 'Siemens P4'
_diffrn_measurement_method '2\q/\w scans'
_diffrn_radiation_monochromator graphite
_diffrn_radiation_source 'fine-focus sealed tube'
_diffrn_radiation_type MoK\a
_diffrn_radiation_wavelength 0.71073
_diffrn_reflns_av_R_equivalents 0.0380
_diffrn_reflns_av_sigmaI/netI 0.0447
_diffrn_reflns_limit_h_max 20
_diffrn_reflns_limit_h_min -1
_diffrn_reflns_limit_k_max 10
_diffrn_reflns_limit_k_min -1
_diffrn_reflns_limit_l_max 27
_diffrn_reflns_limit_l_min -27
_diffrn_reflns_number 3899
_diffrn_reflns_theta_max 25.00
_diffrn_reflns_theta_min 1.77
_diffrn_standards_decay_% 7.98
_diffrn_standards_interval_count 97
_diffrn_standards_number 3
_exptl_absorpt_coefficient_mu 4.604
_exptl_absorpt_correction_T_max 0.2121
_exptl_absorpt_correction_T_min 0.1671
_exptl_absorpt_correction_type 'empirical psi-scan'
_exptl_crystal_colour 'orange                 '
_exptl_crystal_density_diffrn 2.159
_exptl_crystal_description 'prism                 '
_exptl_crystal_F_000 2112
_exptl_crystal_size_max 0.30
_exptl_crystal_size_mid 0.20
_exptl_crystal_size_min 0.20
_refine_diff_density_max 2.289
_refine_diff_density_min -1.651
_refine_diff_density_rms 0.152
_refine_ls_extinction_method none
_refine_ls_goodness_of_fit_all 1.067
_refine_ls_goodness_of_fit_obs 1.082
_refine_ls_hydrogen_treatment mixed
_refine_ls_matrix_type full
_refine_ls_number_parameters 172
_refine_ls_number_reflns 3052
_refine_ls_number_restraints 6
_refine_ls_restrained_S_all 1.485
_refine_ls_restrained_S_obs 1.490
_refine_ls_R_factor_all 0.0783
_refine_ls_R_factor_obs 0.0543
_refine_ls_shift/esd_max 0.000
_refine_ls_shift/esd_mean 0.000
_refine_ls_structure_factor_coef Fsqd
_refine_ls_weighting_details 'w=1/[\s^2^(Fo^2^)+(0.0352P)^2^+81.4611P] where P=(Fo^2^+2Fc^2^)/3'
_refine_ls_weighting_scheme calc
_refine_ls_wR_factor_all 0.1481
_refine_ls_wR_factor_obs 0.1159
_reflns_number_observed 2325
_reflns_number_total 3075
_reflns_observed_criterion >2sigma(I)
_cod_data_source_file ic010101d_2.cif
_cod_data_source_block 9913
_cod_depositor_comments
;
The following automatic conversions were performed:

'_symmetry_cell_setting' value 'Monoclinic' changed to 'monoclinic'
according to the built-in table from CIF Core dictionary named
'cif_core.dic' version 2.4.1 from
2010-06-29.

'_refine_ls_hydrogen_treatment' value 'Mixed' changed to
'mixed' according to the built-in table from CIF Core dictionary
named 'cif_core.dic' version 2.4.1 from 2010-06-29.

Automatic conversion script
Id: cif_fix_values 1646 2011-03-28 12:23:43Z adriana 

The following automatic conversions were performed:

'_refine_ls_weighting_scheme' value 'calc
w=1/[\s^2^(Fo^2^)+(0.0352P)^2^+81.4611P] where P=(Fo^2^+2Fc^2^)/3'
was changed to 'calc'. New tag '_refine_ls_weighting_details' was
created. The value of the new tag was set to
'w=1/[\s^2^(Fo^2^)+(0.0352P)^2^+81.4611P] where P=(Fo^2^+2Fc^2^)/3'.

Automatic conversion script
Id: cif_fix_values 3143 2015-03-26 13:38:13Z robertas 
;
_cod_original_sg_symbol_H-M 'C 1 2/c 1 '
_cod_database_code 4320750

loop_
_symmetry_equiv_pos_as_xyz
'x, y, z'
'-x, y, -z+1/2'
'x+1/2, y+1/2, z'
'-x+1/2, y+1/2, -z+1/2'
'-x, -y, -z'
'x, -y, z-1/2'
'-x+1/2, -y+1/2, -z'
'x+1/2, -y+1/2, z-1/2'

loop_
_atom_site_aniso_label
_atom_site_aniso_U_11
_atom_site_aniso_U_22
_atom_site_aniso_U_33
_atom_site_aniso_U_23
_atom_site_aniso_U_13
_atom_site_aniso_U_12
Pd1 0.0590(6) 0.0330(5) 0.0301(5) 0.0000(4) 0.0094(4) 0.0055(5)
I1 0.1002(8) 0.0376(5) 0.0407(5) 0.0044(4) 0.0054(5) -0.0019(5)
I2 0.173(2) 0.0683(11) 0.0701(12) 0.000 0.0529(13) 0.000
I3 0.105(2) 0.103(2) 0.0734(13) 0.0314(13) 0.0437(13) 0.0534(13)
N1 0.065(7) 0.050(7) 0.032(5) -0.003(5) -0.007(5) 0.014(6)
N2 0.065(7) 0.031(5) 0.032(5) 0.001(4) 0.006(5) 0.005(5)
N3 0.055(7) 0.053(7) 0.040(6) -0.002(5) 0.017(5) 0.014(6)
C1 0.059(9) 0.050(8) 0.062(9) -0.011(7) -0.011(7) 0.001(7)
C2 0.083(11) 0.036(7) 0.050(8) -0.009(6) -0.004(7) 0.002(7)
C3 0.062(9) 0.038(7) 0.078(11) -0.011(7) 0.006(8) 0.013(7)
C4 0.060(9) 0.051(9) 0.076(11) -0.008(8) 0.000(8) 0.019(8)
C5 0.055(9) 0.047(8) 0.065(10) -0.002(7) 0.016(7) 0.004(7)
C6 0.041(7) 0.040(7) 0.060(9) -0.007(6) 0.005(6) -0.012(6)
C7 0.051(8) 0.040(7) 0.071(10) -0.010(7) 0.000(7) 0.002(7)
C8 0.067(9) 0.040(7) 0.050(8) -0.003(7) -0.005(7) -0.005(7)
C9 0.047(8) 0.037(7) 0.049(8) -0.002(6) -0.005(6) -0.013(6)
C10 0.037(7) 0.052(8) 0.050(8) 0.000(7) 0.000(6) 0.003(6)
C11 0.043(8) 0.054(8) 0.047(8) 0.005(7) 0.002(6) -0.002(7)
C12 0.062(9) 0.055(9) 0.040(8) -0.006(6) -0.016(6) -0.018(7)

loop_
_atom_site_label
_atom_site_type_symbol
_atom_site_fract_x
_atom_site_fract_y
_atom_site_fract_z
_atom_site_U_iso_or_equiv
_atom_site_thermal_displace_type
_atom_site_occupancy
_atom_site_calc_flag
_atom_site_refinement_flags
_atom_site_disorder_group
Pd1 Pd 0.94629(6) 0.13342(11) 0.39017(4) 0.0404(3) Uani 1 d . .
I1 I 0.93102(7) -0.14881(10) 0.41614(4) 0.0595(3) Uani 1 d . .
I2 I 1.0000 0.5383(2) 0.2500 0.1015(8) Uani 1 d S .
I3 I 0.7240(2) 0.2076(3) 0.49164(12) 0.0921(9) Uani 0.50 d PU .
N1 N 1.0603(7) 0.1548(13) 0.4274(5) 0.049(3) Uani 1 d . .
H1C H 1.0557(7) 0.1445(13) 0.4662(5) 0.059 Uiso 1 calc R .
N2 N 0.9539(6) 0.3579(11) 0.3778(4) 0.043(2) Uani 1 d . .
H2C H 0.9720(6) 0.3747(11) 0.3423(4) 0.051 Uiso 1 calc R .
N3 N 0.8286(7) 0.1658(13) 0.3621(5) 0.049(3) Uani 1 d . .
H3C H 0.8030(7) 0.1652(13) 0.3953(5) 0.058 Uiso 1 calc R .
C1 C 1.0855(9) 0.3132(16) 0.4204(7) 0.058(4) Uani 1 d . .
H1A H 1.1086(9) 0.3256(16) 0.3836(7) 0.069 Uiso 1 calc R .
H1B H 1.1253(9) 0.3398(16) 0.4514(7) 0.069 Uiso 1 calc R .
C2 C 1.0133(9) 0.4132(16) 0.4226(6) 0.057(4) Uani 1 d . .
H2A H 0.9928(9) 0.4085(16) 0.4607(6) 0.068 Uiso 1 calc R .
H2B H 1.0270(9) 0.5158(16) 0.4147(6) 0.068 Uiso 1 calc R .
C3 C 0.8730(9) 0.4211(16) 0.3782(7) 0.059(4) Uani 1 d . .
H3A H 0.8716(9) 0.5216(16) 0.3626(7) 0.071 Uiso 1 calc R .
H3B H 0.8565(9) 0.4239(16) 0.4175(7) 0.071 Uiso 1 calc R .
C4 C 0.8195(9) 0.3206(17) 0.3406(7) 0.063(4) Uani 1 d . .
H4A H 0.7647(9) 0.3523(17) 0.3418(7) 0.075 Uiso 1 calc R .
H4B H 0.8332(9) 0.3260(17) 0.3006(7) 0.075 Uiso 1 calc R .
C5 C 0.7811(9) 0.0606(17) 0.3224(6) 0.055(4) Uani 1 d . .
H5A H 0.7856(9) -0.0391(17) 0.3386(6) 0.066 Uiso 1 calc R .
H5B H 0.7255(9) 0.0892(17) 0.3208(6) 0.066 Uiso 1 calc R .
C6 C 0.8071(8) 0.0581(15) 0.2618(6) 0.047(3) Uani 1 d . .
C7 C 0.7652(9) 0.1402(16) 0.2192(7) 0.054(4) Uani 1 d . .
H7 H 0.7174(9) 0.1988(16) 0.2231(7) 0.064(45) Uiso 1 d R .
C8 C 0.7878(9) 0.1404(15) 0.1619(6) 0.053(3) Uani 1 d . .
H8 H 0.7569(9) 0.1758(15) 0.1176(6) 0.033(30) Uiso 1 d R .
C9 C 0.8536(8) 0.0562(14) 0.1478(6) 0.044(3) Uani 1 d . .
C10 C 0.8948(8) -0.0252(16) 0.1909(6) 0.047(3) Uani 1 d . .
H10 H 0.9422(8) -0.0900(16) 0.1789(6) 0.021(26) Uiso 1 d R .
C11 C 0.8731(8) -0.0234(16) 0.2479(6) 0.048(3) Uani 1 d . .
H11 H 0.8968(8) -0.0871(16) 0.2791(6) 0.036(32) Uiso 1 d R .
C12 C 0.8751(9) 0.0500(17) 0.0851(6) 0.053(4) Uani 1 d . .
H12A H 0.8914(9) -0.0507(17) 0.0765(6) 0.064 Uiso 1 calc R .
H12B H 0.8282(9) 0.0730(17) 0.0596(6) 0.064 Uiso 1 calc R .

loop_
_atom_type_symbol
_atom_type_description
_atom_type_scat_dispersion_real
_atom_type_scat_dispersion_imag
_atom_type_scat_source
C C 0.0033 0.0016 'International Tables Vol C Tables 4.2.6.8 and 6.1.1.4'
H H 0.0000 0.0000 'International Tables Vol C Tables 4.2.6.8 and 6.1.1.4'
N N 0.0061 0.0033 'International Tables Vol C Tables 4.2.6.8 and 6.1.1.4'
Pd Pd -0.9988 1.0072 'International Tables Vol C Tables 4.2.6.8 and 6.1.1.4'
I I -0.4742 1.8119 'International Tables Vol C Tables 4.2.6.8 and 6.1.1.4'

loop_
_geom_angle_atom_site_label_1
_geom_angle_atom_site_label_2
_geom_angle_atom_site_label_3
_geom_angle
_geom_angle_site_symmetry_1
_geom_angle_site_symmetry_3
_geom_angle_publ_flag
N2 Pd1 N1 84.2(4) . . ?
N2 Pd1 N3 83.5(4) . . ?
N1 Pd1 N3 165.1(4) . . ?
N2 Pd1 I1 174.3(3) . . ?
N1 Pd1 I1 95.8(3) . . ?
N3 Pd1 I1 95.6(3) . . ?
C12 N1 C1 111.1(12) 2_755 . ?
C12 N1 Pd1 122.5(9) 2_755 . ?
C1 N1 Pd1 108.1(8) . . ?
C2 N2 C3 116.4(11) . . ?
C2 N2 Pd1 106.5(8) . . ?
C3 N2 Pd1 108.0(8) . . ?
C4 N3 C5 110.6(11) . . ?
C4 N3 Pd1 108.0(9) . . ?
C5 N3 Pd1 123.9(8) . . ?
N1 C1 C2 108.8(12) . . ?
N2 C2 C1 106.4(11) . . ?
N2 C3 C4 106.3(11) . . ?
N3 C4 C3 109.3(12) . . ?
C6 C5 N3 113.3(11) . . ?
C7 C6 C11 119.4(13) . . ?
C7 C6 C5 119.1(13) . . ?
C11 C6 C5 121.5(13) . . ?
C6 C7 C8 120.6(13) . . ?
C7 C8 C9 119.8(13) . . ?
C10 C9 C8 118.8(13) . . ?
C10 C9 C12 121.5(13) . . ?
C8 C9 C12 119.6(12) . . ?
C9 C10 C11 121.3(13) . . ?
C10 C11 C6 120.0(13) . . ?
N1 C12 C9 113.4(10) 2_755 . ?

loop_
_geom_bond_atom_site_label_1
_geom_bond_atom_site_label_2
_geom_bond_distance
_geom_bond_site_symmetry_2
_geom_bond_publ_flag
Pd1 N2 2.040(10) . ?
Pd1 N1 2.052(11) . ?
Pd1 N3 2.061(11) . ?
Pd1 I1 2.6193(14) . ?
N1 C12 1.49(2) 2_755 ?
N1 C1 1.50(2) . ?
N2 C2 1.47(2) . ?
N2 C3 1.48(2) . ?
N3 C4 1.48(2) . ?
N3 C5 1.50(2) . ?
C1 C2 1.52(2) . ?
C3 C4 1.50(2) . ?
C5 C6 1.50(2) . ?
C6 C7 1.38(2) . ?
C6 C11 1.39(2) . ?
C7 C8 1.40(2) . ?
C8 C9 1.40(2) . ?
C9 C10 1.38(2) . ?
C9 C12 1.52(2) . ?
C10 C11 1.39(2) . ?
C12 N1 1.49(2) 2_755 ?
